data_2020518
loop_
_publ_author_name
'DeStefano, Matthew R.'
'Geiger, David K.'

_publ_section_title
;
 Structural and spectroscopic characterization of two new blue luminescent
 pyridylbenzimidazole zinc(II) complexes
;
_journal_coeditor_code UK3125
_journal_issue 6
_journal_name_full 'Acta Crystallographica Section C'
_journal_page_first
;
;
_journal_paper_doi 10.1107/S2053229616007798
_journal_volume 72
_journal_year 2016
_chemical_formula_iupac '[Zn Cl2 (C20 H18 N4) (C3 H7 N O)], C3 H7 N O'
_chemical_formula_moiety 'C23 H25 Cl2 N5 O Zn, C3 H7 N O'
_chemical_formula_sum 'C26 H32 Cl2 N6 O2 Zn'
_chemical_formula_weight 596.84
_chemical_name_systematic
'Dichlorido(dimethylformamide-\k<i>O</i>){5,6-dimethyl-2-(pyridin-2-yl-\k<i>N</i>)-1-[(pyridin-2-yl)methyl]-1<i>H</i>-benzimidazole-\k<i>N</i>^3^}zinc(II) dimethylformamide monosolvate'
_space_group_crystal_system triclinic
_space_group_IT_number 2
_space_group_name_Hall '-P 1'
_space_group_name_H-M_alt 'P -1'
_symmetry_space_group_name_Hall '-P 1'
_symmetry_space_group_name_H-M 'P -1'
_atom_sites_solution_hydrogens geom
_atom_sites_solution_primary direct
_atom_sites_solution_secondary difmap
_cell_angle_alpha 71.518(4)
_cell_angle_beta 71.087(3)
_cell_angle_gamma 65.760(3)
_cell_formula_units_Z 2
_cell_length_a 11.2504(11)
_cell_length_b 11.7298(11)
_cell_length_c 12.6588(13)
_cell_measurement_reflns_used 4156
_cell_measurement_temperature 200.(2)
_cell_measurement_theta_max 25.2212
_cell_measurement_theta_min 2.3609
_cell_volume 1407.9(2)
_computing_cell_refinement
;
SAINT (Bruker, 2013)
;
_computing_data_collection
;
APEX2 (Bruker, 2013)
;
_computing_data_reduction
;
SAINT (Bruker, 2013)
;
_computing_molecular_graphics
;
PLATON (Spek, 2009) and Mercury (Macrae <i>et al.</i>, 2006)
;
_computing_publication_material
;
publCIF (Westrip, 2010)
;
_computing_structure_refinement
;
SHELXL2014 (Sheldrick, 2015)
;
_computing_structure_solution
;
SHELXS97 (Sheldrick, 2008)
;
_diffrn_ambient_temperature 200.(2)
_diffrn_detector_area_resol_mean 8.3330
_diffrn_measured_fraction_theta_full 0.959
_diffrn_measured_fraction_theta_max 0.959
_diffrn_measurement_device_type 'Bruker SMART X2S benchtop'
_diffrn_measurement_method '/w scans'
_diffrn_radiation_monochromator 'doubly curved silicon crystal'
_diffrn_radiation_type MoKa
_diffrn_radiation_wavelength 0.71073
_diffrn_reflns_av_R_equivalents 0.0470
_diffrn_reflns_limit_h_max 13
_diffrn_reflns_limit_h_min -12
_diffrn_reflns_limit_k_max 13
_diffrn_reflns_limit_k_min -13
_diffrn_reflns_limit_l_max 14
_diffrn_reflns_limit_l_min -15
_diffrn_reflns_number 12063
_diffrn_reflns_theta_full 25.39
_diffrn_reflns_theta_max 25.39
_diffrn_reflns_theta_min 2.29
_exptl_absorpt_coefficient_mu 1.096
_exptl_absorpt_correction_T_max 0.81
_exptl_absorpt_correction_T_min 0.56
_exptl_absorpt_correction_type multi-scan
_exptl_absorpt_process_details
;
(SADABS; Bruker, 2013)
;
_exptl_crystal_colour 'clear colourless'
_exptl_crystal_density_diffrn 1.408
_exptl_crystal_density_method 'not measured'
_exptl_crystal_description needle
_exptl_crystal_F_000 620
_exptl_crystal_size_max 0.580
_exptl_crystal_size_mid 0.300
_exptl_crystal_size_min 0.200
_refine_diff_density_max 0.403
_refine_diff_density_min -0.639
_refine_ls_extinction_method none
_refine_ls_goodness_of_fit_ref 1.045
_refine_ls_hydrogen_treatment constr
_refine_ls_matrix_type full
_refine_ls_number_parameters 340
_refine_ls_number_reflns 4976
_refine_ls_number_restraints 0
_refine_ls_restrained_S_all 1.045
_refine_ls_R_factor_all 0.0522
_refine_ls_R_factor_gt 0.0398
_refine_ls_shift/su_max 0.001
_refine_ls_shift/su_mean 0.000
_refine_ls_structure_factor_coef Fsqd
_refine_ls_weighting_details 'w=1/[\s^2^(Fo^2^)+(0.0534P)^2^] where P=(Fo^2^+2Fc^2^)/3'
_refine_ls_weighting_scheme calc
_refine_ls_wR_factor_gt 0.0992
_refine_ls_wR_factor_ref 0.1066
_reflns_number_gt 4058
_reflns_number_total 4976
_reflns_threshold_expression 'I > 2\s(I)'
_cod_data_source_file uk3125sup1.cif
_cod_data_source_block I
_cod_database_code 2020518

loop_
_space_group_symop_operation_xyz
'x, y, z'
'-x, -y, -z'

loop_
_atom_site_type_symbol
_atom_site_label
_atom_site_fract_x
_atom_site_fract_y
_atom_site_fract_z
_atom_site_U_iso_or_equiv
_atom_site_adp_type
_atom_site_calc_flag
_atom_site_occupancy
Zn Zn1 0.56523(3) 0.12184(3) 0.66858(2) 0.02769(12) Uani d 1
Cl Cl1 0.47553(7) -0.03597(7) 0.75730(6) 0.0398(2) Uani d 1
Cl Cl2 0.76891(8) 0.08344(8) 0.69805(8) 0.0539(2) Uani d 1
O O1 0.6512(2) 0.0607(2) 0.51059(17) 0.0518(6) Uani d 1
O O2 0.0887(3) 0.7101(3) 0.8691(2) 0.0719(8) Uani d 1
N N1 0.4590(2) 0.2990(2) 0.58394(16) 0.0224(5) Uani d 1
N N2 0.4455(2) 0.2320(2) 0.80622(17) 0.0273(5) Uani d 1
N N3 0.31680(19) 0.4993(2) 0.58193(16) 0.0215(5) Uani d 1
N N4 0.0522(2) 0.5219(2) 0.6568(2) 0.0325(6) Uani d 1
N N5 0.7837(2) -0.0957(2) 0.41491(19) 0.0343(6) Uani d 1
N N6 -0.0489(3) 0.8385(3) 0.9914(2) 0.0465(7) Uani d 1
C C1 0.4522(2) 0.3607(3) 0.4705(2) 0.0211(5) Uani d 1
C C2 0.5174(2) 0.3181(3) 0.3683(2) 0.0238(6) Uani d 1
H H2 0.579 0.2334 0.3682 0.029 Uiso calc 1
C C3 0.4897(3) 0.4032(3) 0.2668(2) 0.0268(6) Uani d 1
C C4 0.3968(3) 0.5294(3) 0.2673(2) 0.0280(6) Uani d 1
C C5 0.3328(3) 0.5717(3) 0.3681(2) 0.0267(6) Uani d 1
H H5 0.2708 0.6563 0.3687 0.032 Uiso calc 1
C C6 0.3625(2) 0.4858(3) 0.4689(2) 0.0220(6) Uani d 1
C C7 0.3752(2) 0.3848(3) 0.6468(2) 0.0217(6) Uani d 1
C C8 0.3564(2) 0.3466(3) 0.7727(2) 0.0237(6) Uani d 1
C C9 0.2576(3) 0.4158(3) 0.8511(2) 0.0328(7) Uani d 1
H H9 0.1939 0.4962 0.8265 0.039 Uiso calc 1
C C10 0.2550(3) 0.3634(3) 0.9669(2) 0.0398(8) Uani d 1
H H10 0.1883 0.4081 1.0226 0.048 Uiso calc 1
C C11 0.3478(3) 0.2481(3) 1.0008(2) 0.0402(8) Uani d 1
H H11 0.3481 0.2127 1.0795 0.048 Uiso calc 1
C C12 0.4417(3) 0.1841(3) 0.9170(2) 0.0351(7) Uani d 1
H H12 0.5056 0.1031 0.9398 0.042 Uiso calc 1
C C13 0.2217(2) 0.6187(3) 0.6145(2) 0.0246(6) Uani d 1
H H13A 0.2355 0.6912 0.5517 0.03 Uiso calc 1
H H13B 0.24 0.6266 0.6828 0.03 Uiso calc 1
C C14 0.0774(2) 0.6283(2) 0.64060(19) 0.0215(6) Uani d 1
C C15 -0.0220(3) 0.7448(3) 0.6523(2) 0.0280(6) Uani d 1
H H15 0.0004 0.819 0.6375 0.034 Uiso calc 1
C C16 -0.1542(3) 0.7525(3) 0.6858(2) 0.0349(7) Uani d 1
H H16 -0.2241 0.8311 0.6967 0.042 Uiso calc 1
C C17 -0.1819(3) 0.6432(3) 0.7029(3) 0.0395(8) Uani d 1
H H17 -0.2716 0.6445 0.7262 0.047 Uiso calc 1
C C18 -0.0776(3) 0.5329(3) 0.6855(3) 0.0425(8) Uani d 1
H H18 -0.098 0.459 0.6942 0.051 Uiso calc 1
C C19 0.6822(3) -0.0471(3) 0.4948(2) 0.0365(7) Uani d 1
H H19 0.63 -0.0982 0.5431 0.044 Uiso calc 1
C C20 0.8633(4) -0.0198(4) 0.3359(4) 0.0749(14) Uani d 1
H H20A 0.9574 -0.0648 0.3398 0.112 Uiso calc 1
H H20B 0.8319 0.0632 0.3565 0.112 Uiso calc 1
H H20C 0.8544 -0.0065 0.258 0.112 Uiso calc 1
C C21 0.8162(4) -0.2229(3) 0.3986(3) 0.0524(9) Uani d 1
H H21A 0.9098 -0.273 0.402 0.079 Uiso calc 1
H H21B 0.8031 -0.2166 0.3239 0.079 Uiso calc 1
H H21C 0.7579 -0.265 0.4589 0.079 Uiso calc 1
C C22 -0.0046(3) 0.8047(3) 0.8915(3) 0.0466(8) Uani d 1
H H22 -0.0499 0.8593 0.8325 0.056 Uiso calc 1
C C23 0.0117(5) 0.7549(5) 1.0860(3) 0.0915(16) Uani d 1
H H23A 0.0968 0.6918 1.0572 0.137 Uiso calc 1
H H23B -0.0485 0.7106 1.14 0.137 Uiso calc 1
H H23C 0.0278 0.8057 1.1247 0.137 Uiso calc 1
C C24 -0.1634(4) 0.9519(4) 1.0116(4) 0.0724(12) Uani d 1
H H24A -0.1972 0.9956 0.9417 0.109 Uiso calc 1
H H24B -0.1369 1.0095 1.0335 0.109 Uiso calc 1
H H24C -0.2337 0.9276 1.0733 0.109 Uiso calc 1
C C31 0.5605(3) 0.3587(3) 0.1557(2) 0.0371(7) Uani d 1
H H31A 0.6122 0.2671 0.1718 0.056 Uiso calc 1
H H31B 0.6209 0.4063 0.1097 0.056 Uiso calc 1
H H31C 0.4943 0.3741 0.1134 0.056 Uiso calc 1
C C41 0.3633(3) 0.6185(3) 0.1564(2) 0.0411(8) Uani d 1
H H41A 0.3034 0.7032 0.1709 0.062 Uiso calc 1
H H41B 0.319 0.5842 0.1251 0.062 Uiso calc 1
H H41C 0.4458 0.6258 0.1015 0.062 Uiso calc 1

loop_
_atom_site_aniso_label
_atom_site_aniso_U_11
_atom_site_aniso_U_22
_atom_site_aniso_U_33
_atom_site_aniso_U_12
_atom_site_aniso_U_13
_atom_site_aniso_U_23
Zn1 0.02231(19) 0.0221(2) 0.03079(18) -0.00082(14) -0.00302(13) -0.00757(13)
Cl1 0.0373(4) 0.0320(4) 0.0457(4) -0.0127(4) 0.0013(3) -0.0123(3)
Cl2 0.0271(4) 0.0341(5) 0.0989(7) 0.0020(4) -0.0224(4) -0.0204(4)
O1 0.0677(16) 0.0254(13) 0.0339(11) 0.0049(12) 0.0027(11) -0.0121(9)
O2 0.0593(17) 0.073(2) 0.0688(17) 0.0171(15) -0.0207(14) -0.0431(15)
N1 0.0169(11) 0.0219(13) 0.0247(11) -0.0033(10) -0.0023(9) -0.0074(9)
N2 0.0257(12) 0.0276(14) 0.0250(11) -0.0058(11) -0.0033(9) -0.0079(9)
N3 0.0125(10) 0.0209(13) 0.0265(11) -0.0007(9) -0.0009(8) -0.0093(9)
N4 0.0200(12) 0.0250(14) 0.0502(14) -0.0050(11) -0.0054(10) -0.0111(11)
N5 0.0269(13) 0.0342(16) 0.0426(13) -0.0061(12) -0.0008(11) -0.0222(11)
N6 0.0358(15) 0.057(2) 0.0412(14) -0.0067(14) -0.0008(12) -0.0233(13)
C1 0.0135(12) 0.0231(15) 0.0265(12) -0.0055(11) -0.0014(10) -0.0092(11)
C2 0.0184(13) 0.0241(15) 0.0306(13) -0.0072(12) -0.0017(11) -0.0118(11)
C3 0.0262(14) 0.0367(18) 0.0254(13) -0.0184(14) -0.0008(11) -0.0116(12)
C4 0.0274(15) 0.0344(18) 0.0270(13) -0.0175(14) -0.0059(11) -0.0036(12)
C5 0.0198(13) 0.0252(16) 0.0338(14) -0.0071(12) -0.0050(11) -0.0064(12)
C6 0.0179(13) 0.0255(16) 0.0237(12) -0.0107(12) -0.0010(10) -0.0061(11)
C7 0.0118(12) 0.0272(16) 0.0245(12) -0.0041(11) -0.0011(10) -0.0098(11)
C8 0.0168(13) 0.0254(16) 0.0285(13) -0.0050(12) -0.0033(10) -0.0102(11)
C9 0.0277(15) 0.0336(18) 0.0310(14) -0.0030(14) -0.0034(12) -0.0124(12)
C10 0.0350(17) 0.048(2) 0.0283(14) -0.0089(16) 0.0044(13) -0.0168(14)
C11 0.051(2) 0.047(2) 0.0236(14) -0.0203(18) -0.0055(13) -0.0061(13)
C12 0.0367(17) 0.0292(18) 0.0332(15) -0.0088(14) -0.0070(13) -0.0028(12)
C13 0.0176(13) 0.0195(15) 0.0341(14) -0.0025(12) -0.0009(11) -0.0124(11)
C14 0.0160(13) 0.0221(15) 0.0244(12) -0.0025(12) -0.0029(10) -0.0095(11)
C15 0.0242(14) 0.0220(16) 0.0381(15) -0.0041(13) -0.0074(12) -0.0116(12)
C16 0.0200(14) 0.0322(18) 0.0427(16) 0.0071(13) -0.0084(12) -0.0156(13)
C17 0.0147(14) 0.044(2) 0.0545(18) -0.0073(14) -0.0035(13) -0.0124(15)
C18 0.0262(16) 0.034(2) 0.067(2) -0.0116(15) -0.0083(15) -0.0116(16)
C19 0.0295(16) 0.037(2) 0.0297(14) 0.0013(14) -0.0036(12) -0.0099(13)
C20 0.067(3) 0.073(3) 0.088(3) -0.043(3) 0.032(2) -0.045(2)
C21 0.049(2) 0.052(2) 0.065(2) -0.0187(19) 0.0049(17) -0.0385(18)
C22 0.043(2) 0.055(2) 0.0390(17) -0.0073(18) -0.0086(15) -0.0196(16)
C23 0.095(4) 0.108(4) 0.050(2) -0.001(3) -0.027(2) -0.024(2)
C24 0.044(2) 0.083(3) 0.087(3) -0.002(2) -0.001(2) -0.055(3)
C31 0.0390(17) 0.044(2) 0.0281(14) -0.0167(16) 0.0009(12) -0.0128(13)
C41 0.048(2) 0.046(2) 0.0307(15) -0.0200(17) -0.0113(14) -0.0022(14)

loop_
_atom_type_symbol
_atom_type_description
_atom_type_scat_dispersion_real
_atom_type_scat_dispersion_imag
_atom_type_scat_source
C C 0.0033 0.0016 'International Tables Vol C Tables 4.2.6.8 and 6.1.1.4'
H H 0.0000 0.0000 'International Tables Vol C Tables 4.2.6.8 and 6.1.1.4'
N N 0.0061 0.0033 'International Tables Vol C Tables 4.2.6.8 and 6.1.1.4'
Cl Cl 0.1484 0.1585 'International Tables Vol C Tables 4.2.6.8 and 6.1.1.4'
Zn Zn 0.2839 1.4301 'International Tables Vol C Tables 4.2.6.8 and 6.1.1.4'
O O 0.0106 0.0060 'International Tables Vol C Tables 4.2.6.8 and 6.1.1.4'

loop_
_geom_angle_atom_site_label_1
_geom_angle_atom_site_label_2
_geom_angle_atom_site_label_3
_geom_angle
_geom_angle_publ_flag
N1 Zn1 O1 89.50(8) y
N1 Zn1 N2 75.63(8) y
O1 Zn1 N2 165.10(9) y
N1 Zn1 Cl1 122.26(6) y
O1 Zn1 Cl1 94.81(6) y
N2 Zn1 Cl1 92.36(6) y
N1 Zn1 Cl2 121.19(6) y
O1 Zn1 Cl2 92.71(7) y
N2 Zn1 Cl2 95.85(6) y
Cl1 Zn1 Cl2 116.08(3) y
C19 O1 Zn1 127.57(18) ?
C7 N1 C1 105.8(2) ?
C7 N1 Zn1 117.44(16) ?
C1 N1 Zn1 136.71(17) ?
C12 N2 C8 119.5(2) ?
C12 N2 Zn1 124.7(2) ?
C8 N2 Zn1 114.86(16) ?
C7 N3 C6 107.0(2) ?
C7 N3 C13 130.6(2) ?
C6 N3 C13 122.4(2) ?
C14 N4 C18 116.3(2) ?
C19 N5 C21 122.0(2) ?
C19 N5 C20 120.3(3) ?
C21 N5 C20 117.6(2) ?
C22 N6 C24 121.8(3) ?
C22 N6 C23 119.4(3) ?
C24 N6 C23 118.7(3) ?
C6 C1 C2 120.1(2) ?
C6 C1 N1 108.5(2) ?
C2 C1 N1 131.4(3) ?
C3 C2 C1 118.2(3) ?
C3 C2 H2 120.9 ?
C1 C2 H2 120.9 ?
C2 C3 C4 120.8(2) ?
C2 C3 C31 118.7(3) ?
C4 C3 C31 120.5(2) ?
C5 C4 C3 121.0(2) ?
C5 C4 C41 119.0(3) ?
C3 C4 C41 120.0(2) ?
C4 C5 C6 117.4(3) ?
C4 C5 H5 121.3 ?
C6 C5 H5 121.3 ?
N3 C6 C5 131.2(2) ?
N3 C6 C1 106.3(2) ?
C5 C6 C1 122.4(2) ?
N1 C7 N3 112.3(2) ?
N1 C7 C8 119.0(2) ?
N3 C7 C8 128.7(2) ?
N2 C8 C9 121.7(2) ?
N2 C8 C7 112.1(2) ?
C9 C8 C7 126.1(3) ?
C8 C9 C10 117.8(3) ?
C8 C9 H9 121.1 ?
C10 C9 H9 121.1 ?
C11 C10 C9 120.4(3) ?
C11 C10 H10 119.8 ?
C9 C10 H10 119.8 ?
C10 C11 C12 118.1(3) ?
C10 C11 H11 120.9 ?
C12 C11 H11 120.9 ?
N2 C12 C11 122.4(3) ?
N2 C12 H12 118.8 ?
C11 C12 H12 118.8 ?
N3 C13 C14 113.5(2) ?
N3 C13 H13A 108.9 ?
C14 C13 H13A 108.9 ?
N3 C13 H13B 108.9 ?
C14 C13 H13B 108.9 ?
H13A C13 H13B 107.7 ?
N4 C14 C15 123.0(2) ?
N4 C14 C13 118.0(2) ?
C15 C14 C13 118.9(2) ?
C16 C15 C14 119.5(2) ?
C16 C15 H15 120.3 ?
C14 C15 H15 120.3 ?
C17 C16 C15 118.1(3) ?
C17 C16 H16 120.9 ?
C15 C16 H16 120.9 ?
C18 C17 C16 118.5(3) ?
C18 C17 H17 120.7 ?
C16 C17 H17 120.7 ?
N4 C18 C17 124.4(3) ?
N4 C18 H18 117.8 ?
C17 C18 H18 117.8 ?
O1 C19 N5 123.8(3) ?
O1 C19 H19 118.1 ?
N5 C19 H19 118.1 ?
N5 C20 H20A 109.5 ?
N5 C20 H20B 109.5 ?
H20A C20 H20B 109.5 ?
N5 C20 H20C 109.5 ?
H20A C20 H20C 109.5 ?
H20B C20 H20C 109.5 ?
N5 C21 H21A 109.5 ?
N5 C21 H21B 109.5 ?
H21A C21 H21B 109.5 ?
N5 C21 H21C 109.5 ?
H21A C21 H21C 109.5 ?
H21B C21 H21C 109.5 ?
O2 C22 N6 125.5(3) ?
O2 C22 H22 117.3 ?
N6 C22 H22 117.3 ?
N6 C23 H23A 109.5 ?
N6 C23 H23B 109.5 ?
H23A C23 H23B 109.5 ?
N6 C23 H23C 109.5 ?
H23A C23 H23C 109.5 ?
H23B C23 H23C 109.5 ?
N6 C24 H24A 109.5 ?
N6 C24 H24B 109.5 ?
H24A C24 H24B 109.5 ?
N6 C24 H24C 109.5 ?
H24A C24 H24C 109.5 ?
H24B C24 H24C 109.5 ?
C3 C31 H31A 109.5 ?
C3 C31 H31B 109.5 ?
H31A C31 H31B 109.5 ?
C3 C31 H31C 109.5 ?
H31A C31 H31C 109.5 ?
H31B C31 H31C 109.5 ?
C4 C41 H41A 109.5 ?
C4 C41 H41B 109.5 ?
H41A C41 H41B 109.5 ?
C4 C41 H41C 109.5 ?
H41A C41 H41C 109.5 ?
H41B C41 H41C 109.5 ?

loop_
_geom_bond_atom_site_label_1
_geom_bond_atom_site_label_2
_geom_bond_distance
_geom_bond_publ_flag
N1 C1 1.400(3) ?
C9 C10 1.394(4) ?
C10 C11 1.366(5) ?
C11 C12 1.390(4) ?
N2 C12 1.329(3) ?
N3 C13 1.459(3) ?
C13 C14 1.511(3) ?
N4 C14 1.331(3) ?
C14 C15 1.380(4) ?
C15 C16 1.380(4) ?
C16 C17 1.378(4) ?
C17 C18 1.366(4) ?
N4 C18 1.346(3) ?
N5 C19 1.317(3) ?
O1 C19 1.229(3) ?
C1 C2 1.398(3) ?
N5 C20 1.451(4) ?
N5 C21 1.448(4) ?
N6 C22 1.323(4) ?
O2 C22 1.211(4) ?
N6 C23 1.448(5) ?
N6 C24 1.445(4) ?
C2 C3 1.391(4) ?
C3 C31 1.511(3) ?
C3 C4 1.419(4) ?
C4 C41 1.514(4) ?
C4 C5 1.381(4) ?
C5 C6 1.392(4) ?
C1 C6 1.396(4) ?
N3 C6 1.392(3) ?
N3 C7 1.355(3) ?
N1 C7 1.333(3) ?
C7 C8 1.481(3) ?
N2 C8 1.341(3) ?
C8 C9 1.391(3) ?
Zn1 Cl1 2.2775(8) yes
Zn1 Cl2 2.2788(9) yes
C10 H10 0.95 ?
C11 H11 0.95 ?
C12 H12 0.95 ?
C13 H13A 0.99 ?
C13 H13B 0.99 ?
C15 H15 0.95 ?
C16 H16 0.95 ?
C17 H17 0.95 ?
C18 H18 0.95 ?
C19 H19 0.95 ?
C2 H2 0.95 ?
C20 H20A 0.98 ?
C20 H20B 0.98 ?
C20 H20C 0.98 ?
C21 H21A 0.98 ?
C21 H21B 0.98 ?
C21 H21C 0.98 ?
C22 H22 0.95 ?
C23 H23A 0.98 ?
C23 H23B 0.98 ?
C23 H23C 0.98 ?
C24 H24A 0.98 ?
C24 H24B 0.98 ?
C24 H24C 0.98 ?
C31 H31A 0.98 ?
C31 H31B 0.98 ?
C31 H31C 0.98 ?
C41 H41A 0.98 ?
C41 H41B 0.98 ?
C41 H41C 0.98 ?
C5 H5 0.95 ?
C9 H9 0.95 ?
Zn1 N1 2.067(2) yes
Zn1 N2 2.235(2) yes
Zn1 O1 2.1298(19) yes

loop_
_geom_hbond_atom_site_label_D
_geom_hbond_atom_site_label_H
_geom_hbond_atom_site_label_A
_geom_hbond_site_symmetry_A
_geom_hbond_distance_DH
_geom_hbond_distance_HA
_geom_hbond_distance_DA
_geom_hbond_angle_DHA
C2 H2 O1 . 0.95 2.30 3.034(4) 133.5
C5 H5 Cl2 2_666 0.95 2.78 3.612(3) 146.7
C9 H9 O2 . 0.95 2.45 3.226(4) 139.1
C19 H19 Cl1 . 0.95 2.84 3.389(2) 117.8

_cod_database_fobs_code 2020518
